data_4131555
loop_
_publ_author_name
'Taylor, Jordan W.'
'McSkimming, Alex'
'Guzman, Camilo F.'
'Harman, W. Hill'

_publ_section_title
;
 N-Heterocyclic Carbene-Stabilized Boranthrene as a Metal-Free Platform
 for the Activation of Small Molecules.
;
_journal_issue 32
_journal_name_full 'Journal of the American Chemical Society'
_journal_page_first 11032
_journal_page_last 11035
_journal_paper_doi 10.1021/jacs.7b06772
_journal_volume 139
_journal_year 2017
_chemical_formula_sum 'C72 H92 B2 N4 O'
_chemical_formula_weight 1051.11
_space_group_crystal_system monoclinic
_space_group_IT_number 14
_space_group_name_Hall '-P 2ybc'
_space_group_name_H-M_alt 'P 1 21/c 1'
_atom_sites_solution_hydrogens geom
_audit_creation_method SHELXL-2013
_cell_angle_alpha 90
_cell_angle_beta 114.3143(5)
_cell_angle_gamma 90
_cell_formula_units_Z 4
_cell_length_a 13.8441(5)
_cell_length_b 40.4583(14)
_cell_length_c 12.3400(4)
_cell_measurement_reflns_used 9103
_cell_measurement_temperature 100(2)
_cell_measurement_theta_max 31.52
_cell_measurement_theta_min 2.36
_cell_volume 6298.7(4)
_computing_cell_refinement 'Bruker SAINT'
_computing_data_collection 'Bruker APEX2'
_computing_data_reduction 'Bruker SAINT'
_computing_molecular_graphics 'Bruker SHELXTL'
_computing_publication_material 'Bruker SHELXTL'
_computing_structure_refinement 'SHELXL-2013 (Sheldrick, 2013)'
_computing_structure_solution 'SHELXS-97 (Sheldrick 2008)'
_diffrn_ambient_temperature 100(2)
_diffrn_measured_fraction_theta_full 1.000
_diffrn_measured_fraction_theta_max 1.000
_diffrn_measurement_device_type 'Bruker APEX-II CCD'
_diffrn_measurement_method '\f and \w scans'
_diffrn_radiation_type MoK\a
_diffrn_radiation_wavelength 0.71073
_diffrn_reflns_av_R_equivalents 0.0364
_diffrn_reflns_av_unetI/netI 0.0207
_diffrn_reflns_Laue_measured_fraction_full 1.000
_diffrn_reflns_Laue_measured_fraction_max 1.000
_diffrn_reflns_limit_h_max 19
_diffrn_reflns_limit_h_min -19
_diffrn_reflns_limit_k_max 57
_diffrn_reflns_limit_k_min -57
_diffrn_reflns_limit_l_max 17
_diffrn_reflns_limit_l_min -17
_diffrn_reflns_number 151735
_diffrn_reflns_point_group_measured_fraction_full 1.000
_diffrn_reflns_point_group_measured_fraction_max 1.000
_diffrn_reflns_theta_full 25.242
_diffrn_reflns_theta_max 30.507
_diffrn_reflns_theta_min 1.614
_exptl_absorpt_coefficient_mu 0.064
_exptl_absorpt_correction_type multi-scan
_exptl_absorpt_process_details 'Bruker SADABS'
_exptl_crystal_colour colourless
_exptl_crystal_density_diffrn 1.108
_exptl_crystal_density_meas ?
_exptl_crystal_density_method 'not measured'
_exptl_crystal_description 'prism frag'
_exptl_crystal_F_000 2280
_exptl_crystal_size_max 0.526
_exptl_crystal_size_mid 0.438
_exptl_crystal_size_min 0.396
_exptl_transmission_factor_max 0.977
_exptl_transmission_factor_min 0.856
_refine_diff_density_max 0.703
_refine_diff_density_min -0.272
_refine_diff_density_rms 0.051
_refine_ls_extinction_method none
_refine_ls_goodness_of_fit_ref 1.069
_refine_ls_hydrogen_treatment constr
_refine_ls_matrix_type full
_refine_ls_number_parameters 728
_refine_ls_number_reflns 19235
_refine_ls_number_restraints 0
_refine_ls_restrained_S_all 1.069
_refine_ls_R_factor_all 0.0617
_refine_ls_R_factor_gt 0.0511
_refine_ls_shift/su_max 0.001
_refine_ls_shift/su_mean 0.000
_refine_ls_structure_factor_coef Fsqd
_refine_ls_weighting_details 'w=1/[\s^2^(Fo^2^)+(0.0660P)^2^+2.1332P] where P=(Fo^2^+2Fc^2^)/3'
_refine_ls_weighting_scheme calc
_refine_ls_wR_factor_gt 0.1276
_refine_ls_wR_factor_ref 0.1348
_reflns_Friedel_coverage 0.000
_reflns_number_gt 16239
_reflns_number_total 19235
_reflns_threshold_expression 'I > 2\s(I)'
_cod_data_source_file ja7b06772_si_001.cif
_cod_data_source_block hh174JT83_0m
_cod_depositor_comments
;
The following automatic conversions were performed:

data item '_exptl_crystal_density_meas' value 'not measured' was
changed to '?' -- the value is perceived as not measured.

Automatic conversion script
Id: cif_fix_values 6909 2019-04-08 15:41:33Z antanas 
;
_cod_original_sg_symbol_H-M 'P 21/c'
_cod_database_code 4131555
_shelx_space_group_comment
; 
The symmetry employed for this shelxl refinement is uniquely defined 
by the following loop, which should always be used as a source of 
symmetry information in preference to the above space-group names. 
They are only intended as comments. 
;
_shelx_estimated_absorpt_t_min 0.967
_shelx_estimated_absorpt_t_max 0.975
_shelxl_version_number 2013-4

loop_
_space_group_symop_operation_xyz
'x, y, z'
'-x, y+1/2, -z+1/2'
'-x, -y, -z'
'x, -y-1/2, z-1/2'

loop_
_atom_site_label
_atom_site_type_symbol
_atom_site_fract_x
_atom_site_fract_y
_atom_site_fract_z
_atom_site_U_iso_or_equiv
_atom_site_adp_type
_atom_site_occupancy
_atom_site_site_symmetry_order
_atom_site_calc_flag
_atom_site_refinement_flags_posn
_atom_site_refinement_flags_adp
B1 B 0.62788(8) 0.88466(3) 0.30536(9) 0.01307(18) Uani 1 1 d . .
C1 C 0.52487(7) 0.88509(2) 0.18125(8) 0.01456(17) Uani 1 1 d . .
C2 C 0.52366(8) 0.89069(3) 0.06896(9) 0.0203(2) Uani 1 1 d . .
H2 H 0.5891 0.8909 0.0610 0.024 Uiso 1 1 calc R U
C3 C 0.43023(9) 0.89598(3) -0.03183(10) 0.0260(2) Uani 1 1 d . .
H3 H 0.4321 0.8990 -0.1073 0.031 Uiso 1 1 calc R U
C4 C 0.33443(9) 0.89685(3) -0.02085(10) 0.0242(2) Uani 1 1 d . .
H4 H 0.2700 0.9005 -0.0886 0.029 Uiso 1 1 calc R U
C5 C 0.33400(8) 0.89232(3) 0.09105(9) 0.01779(18) Uani 1 1 d . .
H5 H 0.2685 0.8935 0.0985 0.021 Uiso 1 1 calc R U
C6 C 0.42678(7) 0.88604(2) 0.19295(8) 0.01427(17) Uani 1 1 d . .
B2 B 0.44007(8) 0.88681(3) 0.33012(9) 0.01249(18) Uani 1 1 d . .
C7 C 0.52267(7) 0.85970(2) 0.41289(8) 0.01296(16) Uani 1 1 d . .
C8 C 0.51602(8) 0.84313(2) 0.50889(9) 0.01592(17) Uani 1 1 d . .
H8 H 0.4535 0.8455 0.5221 0.019 Uiso 1 1 calc R U
C9 C 0.59751(8) 0.82316(3) 0.58623(9) 0.01881(19) Uani 1 1 d . .
H9 H 0.5890 0.8115 0.6485 0.023 Uiso 1 1 calc R U
C10 C 0.69138(8) 0.82063(3) 0.57100(9) 0.01876(19) Uani 1 1 d . .
H10 H 0.7474 0.8069 0.6219 0.023 Uiso 1 1 calc R U
C11 C 0.70202(7) 0.83855(2) 0.47989(9) 0.01536(17) Uani 1 1 d . .
H11 H 0.7675 0.8376 0.4722 0.018 Uiso 1 1 calc R U
C12 C 0.61976(7) 0.85787(2) 0.39940(8) 0.01302(16) Uani 1 1 d . .
C13 C 0.61718(7) 0.91989(2) 0.37023(9) 0.01590(17) Uani 1 1 d . .
H13A H 0.6750 0.9212 0.4510 0.019 Uiso 1 1 calc R U
H13B H 0.6245 0.9389 0.3236 0.019 Uiso 1 1 calc R U
C14 C 0.50753(7) 0.92183(2) 0.37867(9) 0.01551(17) Uani 1 1 d . .
H14A H 0.4661 0.9406 0.3302 0.019 Uiso 1 1 calc R U
H14B H 0.5189 0.9257 0.4623 0.019 Uiso 1 1 calc R U
C1A C 0.74278(7) 0.87806(2) 0.29894(8) 0.01314(16) Uani 1 1 d . .
N2A N 0.77146(6) 0.85205(2) 0.24640(7) 0.01405(15) Uani 1 1 d . .
C3A C 0.88110(7) 0.84914(3) 0.29147(9) 0.01665(18) Uani 1 1 d . .
H3A H 0.9197 0.8327 0.2709 0.020 Uiso 1 1 calc R U
C4A C 0.92223(8) 0.87393(3) 0.36956(9) 0.01710(18) Uani 1 1 d . .
H4A H 0.9954 0.8784 0.4143 0.021 Uiso 1 1 calc R U
N5A N 0.83727(6) 0.89178(2) 0.37251(7) 0.01442(15) Uani 1 1 d . .
C6A C 0.70663(7) 0.83425(3) 0.13766(9) 0.01593(17) Uani 1 1 d . .
C7A C 0.65481(8) 0.80505(3) 0.14212(9) 0.01763(18) Uani 1 1 d . .
C8A C 0.59464(9) 0.78921(3) 0.03395(10) 0.0230(2) Uani 1 1 d . .
H8A H 0.5568 0.7696 0.0340 0.028 Uiso 1 1 calc R U
C9A C 0.58952(9) 0.80160(3) -0.07271(10) 0.0269(2) Uani 1 1 d . .
H9A H 0.5468 0.7909 -0.1452 0.032 Uiso 1 1 calc R U
C10A C 0.64662(9) 0.82964(3) -0.07401(10) 0.0250(2) Uani 1 1 d . .
H10A H 0.6446 0.8375 -0.1475 0.030 Uiso 1 1 calc R U
C11A C 0.70700(8) 0.84654(3) 0.03057(9) 0.01902(19) Uani 1 1 d . .
C12A C 0.66633(8) 0.78868(3) 0.25700(10) 0.01943(19) Uani 1 1 d . .
H12A H 0.7085 0.8038 0.3238 0.023 Uiso 1 1 calc R U
C13A C 0.55943(10) 0.78276(3) 0.26271(12) 0.0282(2) Uani 1 1 d . .
H13C H 0.5206 0.8037 0.2496 0.042 Uiso 1 1 calc R U
H13D H 0.5711 0.7739 0.3411 0.042 Uiso 1 1 calc R U
H13E H 0.5181 0.7669 0.2011 0.042 Uiso 1 1 calc R U
C14A C 0.72845(10) 0.75625(3) 0.27434(11) 0.0264(2) Uani 1 1 d . .
H14C H 0.6911 0.7415 0.2070 0.040 Uiso 1 1 calc R U
H14D H 0.7345 0.7456 0.3482 0.040 Uiso 1 1 calc R U
H14E H 0.7995 0.7610 0.2789 0.040 Uiso 1 1 calc R U
C15A C 0.77421(9) 0.87587(3) 0.02571(9) 0.0217(2) Uani 1 1 d . .
H15A H 0.7966 0.8883 0.1023 0.026 Uiso 1 1 calc R U
C16A C 0.87447(9) 0.86329(4) 0.01461(11) 0.0293(2) Uani 1 1 d . .
H16A H 0.9120 0.8478 0.0795 0.044 Uiso 1 1 calc R U
H16B H 0.9209 0.8820 0.0192 0.044 Uiso 1 1 calc R U
H16C H 0.8545 0.8520 -0.0619 0.044 Uiso 1 1 calc R U
C17A C 0.71513(10) 0.89995(3) -0.07658(11) 0.0291(2) Uani 1 1 d . .
H17A H 0.6943 0.8884 -0.1527 0.044 Uiso 1 1 calc R U
H17B H 0.7617 0.9185 -0.0732 0.044 Uiso 1 1 calc R U
H17C H 0.6517 0.9082 -0.0690 0.044 Uiso 1 1 calc R U
C18A C 0.85522(8) 0.92297(3) 0.43603(9) 0.01746(18) Uani 1 1 d . .
C19A C 0.83107(8) 0.95243(3) 0.36949(10) 0.0210(2) Uani 1 1 d . .
C20A C 0.85559(10) 0.98209(3) 0.43272(13) 0.0301(3) Uani 1 1 d . .
H20A H 0.8405 1.0024 0.3904 0.036 Uiso 1 1 calc R U
C21A C 0.90144(11) 0.98251(3) 0.55580(14) 0.0355(3) Uani 1 1 d . .
H21A H 0.9171 1.0030 0.5970 0.043 Uiso 1 1 calc R U
C22A C 0.92445(10) 0.95332(3) 0.61884(12) 0.0311(3) Uani 1 1 d . .
H22A H 0.9561 0.9540 0.7033 0.037 Uiso 1 1 calc R U
C23A C 0.90197(8) 0.92269(3) 0.56067(10) 0.0225(2) Uani 1 1 d . .
C24A C 0.78400(9) 0.95309(3) 0.23469(11) 0.0235(2) Uani 1 1 d . .
H24A H 0.7466 0.9316 0.2055 0.028 Uiso 1 1 calc R U
C25A C 0.70312(12) 0.98095(4) 0.18068(14) 0.0392(3) Uani 1 1 d . .
H25A H 0.6511 0.9805 0.2156 0.059 Uiso 1 1 calc R U
H25B H 0.6668 0.9778 0.0945 0.059 Uiso 1 1 calc R U
H25C H 0.7398 1.0023 0.1975 0.059 Uiso 1 1 calc R U
C26A C 0.87230(11) 0.95576(4) 0.19079(13) 0.0355(3) Uani 1 1 d . .
H26A H 0.9116 0.9764 0.2200 0.053 Uiso 1 1 calc R U
H26B H 0.8412 0.9557 0.1036 0.053 Uiso 1 1 calc R U
H26C H 0.9206 0.9369 0.2206 0.053 Uiso 1 1 calc R U
C27A C 0.92577(10) 0.89131(3) 0.63389(10) 0.0283(2) Uani 1 1 d . .
H27A H 0.9030 0.8722 0.5777 0.034 Uiso 1 1 calc R U
C28A C 1.04488(12) 0.88761(4) 0.71123(14) 0.0443(4) Uani 1 1 d . .
H28A H 1.0692 0.9061 0.7673 0.066 Uiso 1 1 calc R U
H28B H 1.0837 0.8876 0.6603 0.066 Uiso 1 1 calc R U
H28C H 1.0578 0.8668 0.7554 0.066 Uiso 1 1 calc R U
C29A C 0.86219(14) 0.89012(5) 0.71048(13) 0.0451(4) Uani 1 1 d . .
H29A H 0.8758 0.8691 0.7538 0.068 Uiso 1 1 calc R U
H29B H 0.7864 0.8920 0.6592 0.068 Uiso 1 1 calc R U
H29C H 0.8838 0.9085 0.7673 0.068 Uiso 1 1 calc R U
C1B C 0.31995(7) 0.88588(2) 0.32786(8) 0.01246(16) Uani 1 1 d . .
N2B N 0.25890(6) 0.91273(2) 0.32417(7) 0.01370(15) Uani 1 1 d . .
C3B C 0.15427(8) 0.90372(3) 0.29412(9) 0.01797(18) Uani 1 1 d . .
H3B H 0.0973 0.9181 0.2850 0.022 Uiso 1 1 calc R U
C4B C 0.14894(8) 0.87063(3) 0.28027(9) 0.01743(18) Uani 1 1 d . .
H4B H 0.0874 0.8573 0.2591 0.021 Uiso 1 1 calc R U
N5B N 0.25057(6) 0.85979(2) 0.30281(7) 0.01348(15) Uani 1 1 d . .
C6B C 0.29438(8) 0.94600(2) 0.36508(10) 0.01695(18) Uani 1 1 d . .
C7B C 0.27377(9) 0.97133(3) 0.28153(11) 0.0234(2) Uani 1 1 d . .
C8B C 0.30430(11) 1.00333(3) 0.32590(15) 0.0351(3) Uani 1 1 d . .
H8B H 0.2913 1.0212 0.2718 0.042 Uiso 1 1 calc R U
C9B C 0.35253(11) 1.00937(3) 0.44573(16) 0.0393(3) Uani 1 1 d . .
H9B H 0.3726 1.0313 0.4736 0.047 Uiso 1 1 calc R U
C10B C 0.37221(10) 0.98379(3) 0.52627(13) 0.0331(3) Uani 1 1 d . .
H10B H 0.4061 0.9884 0.6090 0.040 Uiso 1 1 calc R U
C11B C 0.34312(8) 0.95131(3) 0.48813(10) 0.0218(2) Uani 1 1 d . .
C12B C 0.22358(11) 0.96554(3) 0.14911(12) 0.0318(3) Uani 1 1 d . .
H12B H 0.2121 0.9412 0.1354 0.038 Uiso 1 1 calc R U
C13B C 0.11542(14) 0.98251(5) 0.09109(17) 0.0533(4) Uani 1 1 d . .
H13F H 0.0685 0.9740 0.1262 0.080 Uiso 1 1 calc R U
H13G H 0.0842 0.9780 0.0055 0.080 Uiso 1 1 calc R U
H13H H 0.1243 1.0064 0.1045 0.080 Uiso 1 1 calc R U
C14B C 0.29671(15) 0.97694(4) 0.09086(16) 0.0472(4) Uani 1 1 d . .
H14F H 0.3090 1.0008 0.1027 0.071 Uiso 1 1 calc R U
H14G H 0.2633 0.9721 0.0055 0.071 Uiso 1 1 calc R U
H14H H 0.3645 0.9652 0.1271 0.071 Uiso 1 1 calc R U
C15B C 0.36289(9) 0.92364(3) 0.57746(10) 0.0259(2) Uani 1 1 d . .
H15B H 0.3621 0.9024 0.5356 0.031 Uiso 1 1 calc R U
C16B C 0.47035(11) 0.92610(6) 0.68345(13) 0.0495(4) Uani 1 1 d . .
H16D H 0.4701 0.9450 0.7331 0.074 Uiso 1 1 calc R U
H16E H 0.5261 0.9292 0.6548 0.074 Uiso 1 1 calc R U
H16F H 0.4838 0.9057 0.7305 0.074 Uiso 1 1 calc R U
C17B C 0.27397(11) 0.92186(4) 0.61985(14) 0.0371(3) Uani 1 1 d . .
H17D H 0.2736 0.9421 0.6631 0.056 Uiso 1 1 calc R U
H17E H 0.2854 0.9028 0.6726 0.056 Uiso 1 1 calc R U
H17F H 0.2058 0.9195 0.5511 0.056 Uiso 1 1 calc R U
C18B C 0.27531(7) 0.82469(2) 0.31694(9) 0.01457(17) Uani 1 1 d . .
C19B C 0.29264(8) 0.81002(2) 0.42727(9) 0.01604(17) Uani 1 1 d . .
C20B C 0.32274(9) 0.77690(3) 0.44243(10) 0.0208(2) Uani 1 1 d . .
H20B H 0.3383 0.7666 0.5169 0.025 Uiso 1 1 calc R U
C21B C 0.33049(9) 0.75868(3) 0.35094(11) 0.0235(2) Uani 1 1 d . .
H21B H 0.3544 0.7364 0.3641 0.028 Uiso 1 1 calc R U
C22B C 0.30321(9) 0.77307(3) 0.24056(11) 0.0228(2) Uani 1 1 d . .
H22B H 0.3046 0.7600 0.1772 0.027 Uiso 1 1 calc R U
C23B C 0.27368(8) 0.80635(2) 0.21995(9) 0.01783(18) Uani 1 1 d . .
C24B C 0.27125(8) 0.82804(3) 0.52407(9) 0.01806(18) Uani 1 1 d . .
H24B H 0.2721 0.8523 0.5097 0.022 Uiso 1 1 calc R U
C25B C 0.35147(9) 0.82094(3) 0.65181(10) 0.0235(2) Uani 1 1 d . .
H25D H 0.3345 0.8345 0.7074 0.035 Uiso 1 1 calc R U
H25E H 0.4231 0.8263 0.6595 0.035 Uiso 1 1 calc R U
H25F H 0.3481 0.7975 0.6700 0.035 Uiso 1 1 calc R U
C26B C 0.16001(9) 0.81877(3) 0.51360(11) 0.0262(2) Uani 1 1 d . .
H26D H 0.1580 0.7951 0.5301 0.039 Uiso 1 1 calc R U
H26E H 0.1076 0.8236 0.4330 0.039 Uiso 1 1 calc R U
H26F H 0.1435 0.8316 0.5711 0.039 Uiso 1 1 calc R U
C27B C 0.23023(10) 0.82004(3) 0.09443(10) 0.0230(2) Uani 1 1 d . .
H27B H 0.2240 0.8446 0.0997 0.028 Uiso 1 1 calc R U
C28B C 0.11826(13) 0.80620(4) 0.02488(12) 0.0413(3) Uani 1 1 d . .
H28D H 0.1224 0.7823 0.0138 0.062 Uiso 1 1 calc R U
H28E H 0.0859 0.8170 -0.0529 0.062 Uiso 1 1 calc R U
H28F H 0.0750 0.8104 0.0694 0.062 Uiso 1 1 calc R U
C29B C 0.30065(14) 0.81326(3) 0.02868(13) 0.0379(3) Uani 1 1 d . .
H29D H 0.3709 0.8229 0.0732 0.057 Uiso 1 1 calc R U
H29E H 0.2686 0.8231 -0.0508 0.057 Uiso 1 1 calc R U
H29F H 0.3076 0.7893 0.0215 0.057 Uiso 1 1 calc R U
O1T O 0.95956(8) 0.71587(2) 0.69020(8) 0.0334(2) Uani 1 1 d . .
C1T C 1.02966(11) 0.74041(4) 0.76438(12) 0.0354(3) Uani 1 1 d . .
H1A H 1.1030 0.7362 0.7734 0.042 Uiso 1 1 calc R U
H1B H 1.0288 0.7401 0.8442 0.042 Uiso 1 1 calc R U
C2T C 0.99113(12) 0.77352(4) 0.70477(14) 0.0402(3) Uani 1 1 d . .
H2A H 0.9413 0.7840 0.7334 0.048 Uiso 1 1 calc R U
H2B H 1.0511 0.7887 0.7190 0.048 Uiso 1 1 calc R U
C3T C 0.93589(11) 0.76428(3) 0.57464(12) 0.0343(3) Uani 1 1 d . .
H3C H 0.8794 0.7803 0.5304 0.041 Uiso 1 1 calc R U
H3D H 0.9867 0.7630 0.5372 0.041 Uiso 1 1 calc R U
C4T C 0.89002(10) 0.73064(3) 0.57928(11) 0.0297(2) Uani 1 1 d . .
H4C H 0.8175 0.7329 0.5757 0.036 Uiso 1 1 calc R U
H4D H 0.8867 0.7169 0.5115 0.036 Uiso 1 1 calc R U

loop_
_atom_site_aniso_label
_atom_site_aniso_U_11
_atom_site_aniso_U_22
_atom_site_aniso_U_33
_atom_site_aniso_U_23
_atom_site_aniso_U_13
_atom_site_aniso_U_12
B1 0.0108(4) 0.0148(4) 0.0157(4) 0.0011(3) 0.0075(4) 0.0008(3)
C1 0.0132(4) 0.0161(4) 0.0158(4) 0.0024(3) 0.0074(3) 0.0013(3)
C2 0.0164(4) 0.0292(5) 0.0184(5) 0.0053(4) 0.0101(4) 0.0037(4)
C3 0.0221(5) 0.0417(7) 0.0161(5) 0.0081(4) 0.0095(4) 0.0051(4)
C4 0.0168(5) 0.0359(6) 0.0171(5) 0.0064(4) 0.0042(4) 0.0030(4)
C5 0.0122(4) 0.0219(5) 0.0193(4) 0.0031(4) 0.0065(3) 0.0008(3)
C6 0.0136(4) 0.0143(4) 0.0162(4) 0.0019(3) 0.0074(3) 0.0007(3)
B2 0.0108(4) 0.0133(4) 0.0156(4) 0.0014(3) 0.0076(4) 0.0008(3)
C7 0.0128(4) 0.0126(4) 0.0144(4) 0.0001(3) 0.0065(3) -0.0001(3)
C8 0.0153(4) 0.0176(4) 0.0174(4) 0.0020(3) 0.0093(3) 0.0003(3)
C9 0.0200(5) 0.0202(5) 0.0180(4) 0.0055(4) 0.0097(4) 0.0017(4)
C10 0.0175(4) 0.0203(5) 0.0179(4) 0.0055(3) 0.0067(4) 0.0044(4)
C11 0.0131(4) 0.0171(4) 0.0167(4) 0.0014(3) 0.0068(3) 0.0017(3)
C12 0.0131(4) 0.0130(4) 0.0140(4) -0.0003(3) 0.0066(3) 0.0004(3)
C13 0.0130(4) 0.0153(4) 0.0223(5) 0.0000(3) 0.0103(4) -0.0010(3)
C14 0.0134(4) 0.0138(4) 0.0224(5) -0.0003(3) 0.0105(4) 0.0000(3)
C1A 0.0123(4) 0.0153(4) 0.0131(4) 0.0017(3) 0.0065(3) 0.0001(3)
N2A 0.0117(3) 0.0172(4) 0.0142(4) 0.0001(3) 0.0063(3) 0.0010(3)
C3A 0.0119(4) 0.0216(5) 0.0178(4) 0.0007(3) 0.0076(3) 0.0028(3)
C4A 0.0110(4) 0.0233(5) 0.0180(4) 0.0004(4) 0.0069(3) 0.0017(3)
N5A 0.0113(3) 0.0179(4) 0.0153(4) -0.0004(3) 0.0068(3) -0.0002(3)
C6A 0.0126(4) 0.0201(4) 0.0148(4) -0.0019(3) 0.0054(3) 0.0018(3)
C7A 0.0143(4) 0.0195(5) 0.0194(4) -0.0016(3) 0.0073(3) 0.0017(3)
C8A 0.0187(5) 0.0234(5) 0.0234(5) -0.0042(4) 0.0050(4) -0.0011(4)
C9A 0.0238(5) 0.0319(6) 0.0184(5) -0.0062(4) 0.0021(4) 0.0013(4)
C10A 0.0262(5) 0.0317(6) 0.0148(4) -0.0011(4) 0.0061(4) 0.0028(4)
C11A 0.0170(4) 0.0247(5) 0.0160(4) 0.0001(4) 0.0074(4) 0.0028(4)
C12A 0.0211(5) 0.0179(5) 0.0216(5) -0.0020(4) 0.0111(4) -0.0021(4)
C13A 0.0266(6) 0.0284(6) 0.0356(6) -0.0038(5) 0.0190(5) -0.0061(4)
C14A 0.0288(6) 0.0221(5) 0.0265(5) 0.0009(4) 0.0097(5) 0.0033(4)
C15A 0.0217(5) 0.0283(5) 0.0176(5) 0.0035(4) 0.0105(4) 0.0009(4)
C16A 0.0231(5) 0.0433(7) 0.0251(5) 0.0047(5) 0.0137(4) 0.0024(5)
C17A 0.0304(6) 0.0369(6) 0.0239(5) 0.0100(5) 0.0152(5) 0.0044(5)
C18A 0.0131(4) 0.0200(5) 0.0220(5) -0.0048(4) 0.0099(4) -0.0036(3)
C19A 0.0151(4) 0.0197(5) 0.0319(5) -0.0016(4) 0.0135(4) -0.0027(4)
C20A 0.0256(5) 0.0203(5) 0.0483(7) -0.0063(5) 0.0192(5) -0.0047(4)
C21A 0.0292(6) 0.0306(6) 0.0509(8) -0.0208(6) 0.0208(6) -0.0109(5)
C22A 0.0237(5) 0.0409(7) 0.0305(6) -0.0170(5) 0.0130(5) -0.0109(5)
C23A 0.0161(4) 0.0310(6) 0.0225(5) -0.0065(4) 0.0102(4) -0.0063(4)
C24A 0.0212(5) 0.0210(5) 0.0310(6) 0.0051(4) 0.0135(4) -0.0003(4)
C25A 0.0420(7) 0.0373(7) 0.0468(8) 0.0218(6) 0.0266(7) 0.0155(6)
C26A 0.0281(6) 0.0487(8) 0.0368(7) -0.0022(6) 0.0204(5) -0.0036(5)
C27A 0.0256(5) 0.0407(7) 0.0174(5) -0.0013(4) 0.0076(4) -0.0076(5)
C28A 0.0321(7) 0.0556(9) 0.0321(7) 0.0049(6) -0.0001(6) -0.0023(6)
C29A 0.0547(9) 0.0617(10) 0.0279(7) -0.0075(6) 0.0260(7) -0.0200(8)
C1B 0.0134(4) 0.0122(4) 0.0135(4) 0.0016(3) 0.0072(3) 0.0005(3)
N2B 0.0109(3) 0.0129(4) 0.0185(4) 0.0016(3) 0.0072(3) 0.0011(3)
C3B 0.0104(4) 0.0198(5) 0.0245(5) 0.0015(4) 0.0080(4) 0.0017(3)
C4B 0.0109(4) 0.0199(5) 0.0220(5) 0.0007(4) 0.0073(3) -0.0005(3)
N5B 0.0127(3) 0.0125(3) 0.0170(4) 0.0004(3) 0.0079(3) -0.0002(3)
C6B 0.0138(4) 0.0118(4) 0.0286(5) -0.0004(3) 0.0121(4) 0.0011(3)
C7B 0.0219(5) 0.0151(5) 0.0402(6) 0.0069(4) 0.0200(5) 0.0048(4)
C8B 0.0381(7) 0.0133(5) 0.0690(10) 0.0041(5) 0.0373(7) 0.0019(4)
C9B 0.0371(7) 0.0177(5) 0.0769(11) -0.0147(6) 0.0373(7) -0.0077(5)
C10B 0.0266(6) 0.0279(6) 0.0490(8) -0.0195(5) 0.0198(6) -0.0068(5)
C11B 0.0167(4) 0.0207(5) 0.0306(5) -0.0062(4) 0.0124(4) 0.0003(4)
C12B 0.0369(7) 0.0257(6) 0.0373(7) 0.0159(5) 0.0197(6) 0.0112(5)
C13B 0.0451(9) 0.0567(10) 0.0533(10) 0.0257(8) 0.0153(8) 0.0250(8)
C14B 0.0670(11) 0.0381(8) 0.0539(9) 0.0200(7) 0.0424(9) 0.0094(7)
C15B 0.0268(5) 0.0298(6) 0.0201(5) -0.0045(4) 0.0087(4) 0.0044(4)
C16B 0.0259(6) 0.0979(14) 0.0246(6) 0.0073(7) 0.0102(5) 0.0018(7)
C17B 0.0272(6) 0.0411(7) 0.0456(8) 0.0091(6) 0.0176(6) -0.0011(5)
C18B 0.0140(4) 0.0121(4) 0.0194(4) -0.0003(3) 0.0088(3) -0.0009(3)
C19B 0.0155(4) 0.0149(4) 0.0191(4) 0.0008(3) 0.0085(3) -0.0010(3)
C20B 0.0239(5) 0.0167(5) 0.0243(5) 0.0042(4) 0.0125(4) 0.0011(4)
C21B 0.0281(5) 0.0140(4) 0.0335(6) 0.0020(4) 0.0180(5) 0.0028(4)
C22B 0.0300(5) 0.0161(5) 0.0294(5) -0.0027(4) 0.0192(5) -0.0004(4)
C23B 0.0204(4) 0.0162(4) 0.0209(5) -0.0017(3) 0.0126(4) -0.0022(3)
C24B 0.0214(5) 0.0163(4) 0.0192(4) 0.0008(3) 0.0111(4) -0.0010(3)
C25B 0.0257(5) 0.0275(5) 0.0194(5) 0.0031(4) 0.0113(4) -0.0033(4)
C26B 0.0219(5) 0.0339(6) 0.0275(5) -0.0005(4) 0.0149(4) -0.0001(4)
C27B 0.0331(6) 0.0189(5) 0.0201(5) -0.0022(4) 0.0140(4) -0.0023(4)
C28B 0.0461(8) 0.0437(8) 0.0238(6) -0.0031(5) 0.0040(6) -0.0156(6)
C29B 0.0695(10) 0.0255(6) 0.0356(7) 0.0028(5) 0.0386(7) 0.0080(6)
O1T 0.0338(5) 0.0324(5) 0.0282(4) 0.0067(4) 0.0068(4) -0.0074(4)
C1T 0.0287(6) 0.0372(7) 0.0306(6) 0.0012(5) 0.0024(5) -0.0048(5)
C2T 0.0401(7) 0.0346(7) 0.0382(7) -0.0025(6) 0.0085(6) -0.0025(6)
C3T 0.0380(7) 0.0292(6) 0.0324(6) 0.0055(5) 0.0111(5) -0.0008(5)
C4T 0.0252(5) 0.0353(6) 0.0254(6) 0.0041(5) 0.0072(5) -0.0037(5)

loop_
_atom_type_symbol
_atom_type_description
_atom_type_scat_dispersion_real
_atom_type_scat_dispersion_imag
_atom_type_scat_source
C C 0.0033 0.0016 'International Tables Vol C Tables 4.2.6.8 and 6.1.1.4'
H H 0.0000 0.0000 'International Tables Vol C Tables 4.2.6.8 and 6.1.1.4'
B B 0.0013 0.0007 'International Tables Vol C Tables 4.2.6.8 and 6.1.1.4'
N N 0.0061 0.0033 'International Tables Vol C Tables 4.2.6.8 and 6.1.1.4'
O O 0.0106 0.0060 'International Tables Vol C Tables 4.2.6.8 and 6.1.1.4'

loop_
_geom_angle_atom_site_label_1
_geom_angle_atom_site_label_2
_geom_angle_atom_site_label_3
_geom_angle
C1 B1 C12 113.11(8)
C1 B1 C1A 116.86(8)
C12 B1 C1A 106.15(7)
C1 B1 C13 103.21(7)
C12 B1 C13 100.43(7)
C1A B1 C13 116.07(8)
C2 C1 C6 118.27(9)
C2 C1 B1 126.20(9)
C6 C1 B1 114.39(8)
C3 C2 C1 122.54(9)
C3 C2 H2 118.7
C1 C2 H2 118.7
C4 C3 C2 119.34(10)
C4 C3 H3 120.3
C2 C3 H3 120.3
C3 C4 C5 119.14(10)
C3 C4 H4 120.4
C5 C4 H4 120.4
C4 C5 C6 122.39(9)
C4 C5 H5 118.8
C6 C5 H5 118.8
C5 C6 C1 118.28(9)
C5 C6 B2 126.83(8)
C1 C6 B2 113.72(8)
C7 B2 C6 113.19(8)
C7 B2 C1B 116.26(7)
C6 B2 C1B 107.48(7)
C7 B2 C14 101.80(7)
C6 B2 C14 101.36(7)
C1B B2 C14 115.88(7)
C8 C7 C12 118.00(8)
C8 C7 B2 125.98(8)
C12 C7 B2 114.82(8)
C9 C8 C7 122.72(9)
C9 C8 H8 118.6
C7 C8 H8 118.6
C10 C9 C8 119.15(9)
C10 C9 H9 120.4
C8 C9 H9 120.4
C9 C10 C11 119.00(9)
C9 C10 H10 120.5
C11 C10 H10 120.5
C10 C11 C12 122.44(9)
C10 C11 H11 118.8
C12 C11 H11 118.8
C11 C12 C7 118.52(8)
C11 C12 B1 127.11(8)
C7 C12 B1 113.27(8)
C14 C13 B1 110.75(7)
C14 C13 H13A 109.5
B1 C13 H13A 109.5
C14 C13 H13B 109.5
B1 C13 H13B 109.5
H13A C13 H13B 108.1
C13 C14 B2 110.41(7)
C13 C14 H14A 109.6
B2 C14 H14A 109.6
C13 C14 H14B 109.6
B2 C14 H14B 109.6
H14A C14 H14B 108.1
N5A C1A N2A 103.91(8)
N5A C1A B1 125.58(8)
N2A C1A B1 128.17(8)
C1A N2A C3A 110.81(8)
C1A N2A C6A 128.46(8)
C3A N2A C6A 118.86(8)
C4A C3A N2A 107.11(8)
C4A C3A H3A 126.4
N2A C3A H3A 126.4
C3A C4A N5A 107.00(8)
C3A C4A H4A 126.5
N5A C4A H4A 126.5
C1A N5A C4A 111.09(8)
C1A N5A C18A 128.04(8)
C4A N5A C18A 120.39(8)
C7A C6A C11A 122.32(9)
C7A C6A N2A 120.86(9)
C11A C6A N2A 116.60(9)
C6A C7A C8A 117.55(10)
C6A C7A C12A 123.39(9)
C8A C7A C12A 118.93(9)
C9A C8A C7A 121.16(11)
C9A C8A H8A 119.4
C7A C8A H8A 119.4
C8A C9A C10A 120.11(10)
C8A C9A H9A 119.9
C10A C9A H9A 119.9
C9A C10A C11A 121.20(10)
C9A C10A H10A 119.4
C11A C10A H10A 119.4
C10A C11A C6A 117.46(10)
C10A C11A C15A 119.24(10)
C6A C11A C15A 123.22(9)
C7A C12A C13A 112.41(9)
C7A C12A C14A 109.99(9)
C13A C12A C14A 110.92(9)
C7A C12A H12A 107.8
C13A C12A H12A 107.8
C14A C12A H12A 107.8
C12A C13A H13C 109.5
C12A C13A H13D 109.5
H13C C13A H13D 109.5
C12A C13A H13E 109.5
H13C C13A H13E 109.5
H13D C13A H13E 109.5
C12A C14A H14C 109.5
C12A C14A H14D 109.5
H14C C14A H14D 109.5
C12A C14A H14E 109.5
H14C C14A H14E 109.5
H14D C14A H14E 109.5
C11A C15A C16A 109.52(10)
C11A C15A C17A 113.50(9)
C16A C15A C17A 109.37(9)
C11A C15A H15A 108.1
C16A C15A H15A 108.1
C17A C15A H15A 108.1
C15A C16A H16A 109.5
C15A C16A H16B 109.5
H16A C16A H16B 109.5
C15A C16A H16C 109.5
H16A C16A H16C 109.5
H16B C16A H16C 109.5
C15A C17A H17A 109.5
C15A C17A H17B 109.5
H17A C17A H17B 109.5
C15A C17A H17C 109.5
H17A C17A H17C 109.5
H17B C17A H17C 109.5
C23A C18A C19A 122.59(10)
C23A C18A N5A 118.97(9)
C19A C18A N5A 118.32(9)
C20A C19A C18A 117.23(11)
C20A C19A C24A 119.63(11)
C18A C19A C24A 123.11(10)
C21A C20A C19A 121.35(12)
C21A C20A H20A 119.3
C19A C20A H20A 119.3
C22A C21A C20A 120.27(11)
C22A C21A H21A 119.9
C20A C21A H21A 119.9
C21A C22A C23A 121.20(12)
C21A C22A H22A 119.4
C23A C22A H22A 119.4
C22A C23A C18A 117.36(11)
C22A C23A C27A 119.21(11)
C18A C23A C27A 123.40(10)
C19A C24A C26A 110.13(10)
C19A C24A C25A 113.36(11)
C26A C24A C25A 109.91(10)
C19A C24A H24A 107.7
C26A C24A H24A 107.7
C25A C24A H24A 107.7
C24A C25A H25A 109.5
C24A C25A H25B 109.5
H25A C25A H25B 109.5
C24A C25A H25C 109.5
H25A C25A H25C 109.5
H25B C25A H25C 109.5
C24A C26A H26A 109.5
C24A C26A H26B 109.5
H26A C26A H26B 109.5
C24A C26A H26C 109.5
H26A C26A H26C 109.5
H26B C26A H26C 109.5
C23A C27A C29A 110.78(12)
C23A C27A C28A 111.52(11)
C29A C27A C28A 110.84(12)
C23A C27A H27A 107.8
C29A C27A H27A 107.8
C28A C27A H27A 107.8
C27A C28A H28A 109.5
C27A C28A H28B 109.5
H28A C28A H28B 109.5
C27A C28A H28C 109.5
H28A C28A H28C 109.5
H28B C28A H28C 109.5
C27A C29A H29A 109.5
C27A C29A H29B 109.5
H29A C29A H29B 109.5
C27A C29A H29C 109.5
H29A C29A H29C 109.5
H29B C29A H29C 109.5
N2B C1B N5B 103.76(8)
N2B C1B B2 125.98(8)
N5B C1B B2 128.81(8)
C1B N2B C3B 111.32(8)
C1B N2B C6B 127.61(8)
C3B N2B C6B 120.22(8)
C4B C3B N2B 106.95(8)
C4B C3B H3B 126.5
N2B C3B H3B 126.5
C3B C4B N5B 106.87(8)
C3B C4B H4B 126.6
N5B C4B H4B 126.6
C1B N5B C4B 111.06(8)
C1B N5B C18B 127.94(8)
C4B N5B C18B 120.12(8)
C7B C6B C11B 123.23(10)
C7B C6B N2B 119.13(10)
C11B C6B N2B 117.55(9)
C6B C7B C8B 116.88(12)
C6B C7B C12B 123.28(10)
C8B C7B C12B 119.82(11)
C9B C8B C7B 121.38(12)
C9B C8B H8B 119.3
C7B C8B H8B 119.3
C8B C9B C10B 120.44(11)
C8B C9B H9B 119.8
C10B C9B H9B 119.8
C9B C10B C11B 121.17(13)
C9B C10B H10B 119.4
C11B C10B H10B 119.4
C10B C11B C6B 116.90(11)
C10B C11B C15B 120.59(11)
C6B C11B C15B 122.50(10)
C7B C12B C13B 111.27(12)
C7B C12B C14B 111.26(13)
C13B C12B C14B 110.68(12)
C7B C12B H12B 107.8
C13B C12B H12B 107.8
C14B C12B H12B 107.8
C12B C13B H13F 109.5
C12B C13B H13G 109.5
H13F C13B H13G 109.5
C12B C13B H13H 109.5
H13F C13B H13H 109.5
H13G C13B H13H 109.5
C12B C14B H14F 109.5
C12B C14B H14G 109.5
H14F C14B H14G 109.5
C12B C14B H14H 109.5
H14F C14B H14H 109.5
H14G C14B H14H 109.5
C11B C15B C17B 110.81(10)
C11B C15B C16B 113.30(12)
C17B C15B C16B 110.41(11)
C11B C15B H15B 107.3
C17B C15B H15B 107.3
C16B C15B H15B 107.3
C15B C16B H16D 109.5
C15B C16B H16E 109.5
H16D C16B H16E 109.5
C15B C16B H16F 109.5
H16D C16B H16F 109.5
H16E C16B H16F 109.5
C15B C17B H17D 109.5
C15B C17B H17E 109.5
H17D C17B H17E 109.5
C15B C17B H17F 109.5
H17D C17B H17F 109.5
H17E C17B H17F 109.5
C23B C18B C19B 122.54(9)
C23B C18B N5B 119.66(9)
C19B C18B N5B 117.64(8)
C20B C19B C18B 117.15(9)
C20B C19B C24B 119.83(9)
C18B C19B C24B 122.84(9)
C21B C20B C19B 121.36(10)
C21B C20B H20B 119.3
C19B C20B H20B 119.3
C22B C21B C20B 119.73(10)
C22B C21B H21B 120.1
C20B C21B H21B 120.1
C21B C22B C23B 121.64(10)
C21B C22B H22B 119.2
C23B C22B H22B 119.2
C22B C23B C18B 116.98(10)
C22B C23B C27B 120.01(9)
C18B C23B C27B 122.63(9)
C19B C24B C25B 114.95(9)
C19B C24B C26B 109.11(9)
C25B C24B C26B 108.45(9)
C19B C24B H24B 108.0
C25B C24B H24B 108.0
C26B C24B H24B 108.0
C24B C25B H25D 109.5
C24B C25B H25E 109.5
H25D C25B H25E 109.5
C24B C25B H25F 109.5
H25D C25B H25F 109.5
H25E C25B H25F 109.5
C24B C26B H26D 109.5
C24B C26B H26E 109.5
H26D C26B H26E 109.5
C24B C26B H26F 109.5
H26D C26B H26F 109.5
H26E C26B H26F 109.5
C23B C27B C29B 113.90(10)
C23B C27B C28B 108.80(10)
C29B C27B C28B 110.84(11)
C23B C27B H27B 107.7
C29B C27B H27B 107.7
C28B C27B H27B 107.7
C27B C28B H28D 109.5
C27B C28B H28E 109.5
H28D C28B H28E 109.5
C27B C28B H28F 109.5
H28D C28B H28F 109.5
H28E C28B H28F 109.5
C27B C29B H29D 109.5
C27B C29B H29E 109.5
H29D C29B H29E 109.5
C27B C29B H29F 109.5
H29D C29B H29F 109.5
H29E C29B H29F 109.5
C1T O1T C4T 109.46(10)
O1T C1T C2T 107.06(11)
O1T C1T H1A 110.3
C2T C1T H1A 110.3
O1T C1T H1B 110.3
C2T C1T H1B 110.3
H1A C1T H1B 108.6
C3T C2T C1T 102.69(12)
C3T C2T H2A 111.2
C1T C2T H2A 111.2
C3T C2T H2B 111.2
C1T C2T H2B 111.2
H2A C2T H2B 109.1
C4T C3T C2T 102.63(11)
C4T C3T H3C 111.2
C2T C3T H3C 111.2
C4T C3T H3D 111.2
C2T C3T H3D 111.2
H3C C3T H3D 109.2
O1T C4T C3T 106.42(10)
O1T C4T H4C 110.4
C3T C4T H4C 110.4
O1T C4T H4D 110.4
C3T C4T H4D 110.4
H4C C4T H4D 108.6

loop_
_geom_bond_atom_site_label_1
_geom_bond_atom_site_label_2
_geom_bond_distance
B1 C1 1.6065(14)
B1 C12 1.6254(14)
B1 C1A 1.6467(13)
B1 C13 1.6708(15)
C1 C2 1.3974(13)
C1 C6 1.4240(13)
C2 C3 1.3932(15)
C2 H2 0.9500
C3 C4 1.3879(15)
C3 H3 0.9500
C4 C5 1.3955(14)
C4 H4 0.9500
C5 C6 1.4021(13)
C5 H5 0.9500
C6 B2 1.6259(14)
B2 C7 1.6099(14)
B2 C1B 1.6520(13)
B2 C14 1.6666(14)
C7 C8 1.3969(13)
C7 C12 1.4228(12)
C8 C9 1.3962(14)
C8 H8 0.9500
C9 C10 1.3912(14)
C9 H9 0.9500
C10 C11 1.3957(14)
C10 H10 0.9500
C11 C12 1.4011(13)
C11 H11 0.9500
C13 C14 1.5656(13)
C13 H13A 0.9900
C13 H13B 0.9900
C14 H14A 0.9900
C14 H14B 0.9900
C1A N5A 1.3658(12)
C1A N2A 1.3774(12)
N2A C3A 1.3899(12)
N2A C6A 1.4606(12)
C3A C4A 1.3441(14)
C3A H3A 0.9500
C4A N5A 1.3934(12)
C4A H4A 0.9500
N5A C18A 1.4521(13)
C6A C7A 1.3950(14)
C6A C11A 1.4140(14)
C7A C8A 1.4038(14)
C7A C12A 1.5124(15)
C8A C9A 1.3828(17)
C8A H8A 0.9500
C9A C10A 1.3865(18)
C9A H9A 0.9500
C10A C11A 1.3941(15)
C10A H10A 0.9500
C11A C15A 1.5242(15)
C12A C13A 1.5293(15)
C12A C14A 1.5346(15)
C12A H12A 1.0000
C13A H13C 0.9800
C13A H13D 0.9800
C13A H13E 0.9800
C14A H14C 0.9800
C14A H14D 0.9800
C14A H14E 0.9800
C15A C16A 1.5365(16)
C15A C17A 1.5366(16)
C15A H15A 1.0000
C16A H16A 0.9800
C16A H16B 0.9800
C16A H16C 0.9800
C17A H17A 0.9800
C17A H17B 0.9800
C17A H17C 0.9800
C18A C23A 1.4017(15)
C18A C19A 1.4074(15)
C19A C20A 1.3949(16)
C19A C24A 1.5164(16)
C20A C21A 1.384(2)
C20A H20A 0.9500
C21A C22A 1.378(2)
C21A H21A 0.9500
C22A C23A 1.4014(16)
C22A H22A 0.9500
C23A C27A 1.5139(18)
C24A C26A 1.5314(16)
C24A C25A 1.5343(17)
C24A H24A 1.0000
C25A H25A 0.9800
C25A H25B 0.9800
C25A H25C 0.9800
C26A H26A 0.9800
C26A H26B 0.9800
C26A H26C 0.9800
C27A C29A 1.5347(18)
C27A C28A 1.5351(19)
C27A H27A 1.0000
C28A H28A 0.9800
C28A H28B 0.9800
C28A H28C 0.9800
C29A H29A 0.9800
C29A H29B 0.9800
C29A H29C 0.9800
C1B N2B 1.3655(12)
C1B N5B 1.3741(12)
N2B C3B 1.3878(12)
N2B C6B 1.4505(12)
C3B C4B 1.3477(14)
C3B H3B 0.9500
C4B N5B 1.3882(12)
C4B H4B 0.9500
N5B C18B 1.4546(12)
C6B C7B 1.3973(15)
C6B C11B 1.4012(16)
C7B C8B 1.4014(17)
C7B C12B 1.5077(19)
C8B C9B 1.371(2)
C8B H8B 0.9500
C9B C10B 1.382(2)
C9B H9B 0.9500
C10B C11B 1.3981(16)
C10B H10B 0.9500
C11B C15B 1.5148(17)
C12B C13B 1.531(2)
C12B C14B 1.5341(19)
C12B H12B 1.0000
C13B H13F 0.9800
C13B H13G 0.9800
C13B H13H 0.9800
C14B H14F 0.9800
C14B H14G 0.9800
C14B H14H 0.9800
C15B C17B 1.5246(18)
C15B C16B 1.5269(18)
C15B H15B 1.0000
C16B H16D 0.9800
C16B H16E 0.9800
C16B H16F 0.9800
C17B H17D 0.9800
C17B H17E 0.9800
C17B H17F 0.9800
C18B C23B 1.4004(13)
C18B C19B 1.4122(13)
C19B C20B 1.3927(14)
C19B C24B 1.5288(14)
C20B C21B 1.3890(16)
C20B H20B 0.9500
C21B C22B 1.3831(16)
C21B H21B 0.9500
C22B C23B 1.3995(14)
C22B H22B 0.9500
C23B C27B 1.5169(15)
C24B C25B 1.5360(15)
C24B C26B 1.5379(15)
C24B H24B 1.0000
C25B H25D 0.9800
C25B H25E 0.9800
C25B H25F 0.9800
C26B H26D 0.9800
C26B H26E 0.9800
C26B H26F 0.9800
C27B C29B 1.5281(17)
C27B C28B 1.5353(18)
C27B H27B 1.0000
C28B H28D 0.9800
C28B H28E 0.9800
C28B H28F 0.9800
C29B H29D 0.9800
C29B H29E 0.9800
C29B H29F 0.9800
O1T C1T 1.4262(16)
O1T C4T 1.4396(15)
C1T C2T 1.516(2)
C1T H1A 0.9900
C1T H1B 0.9900
C2T C3T 1.514(2)
C2T H2A 0.9900
C2T H2B 0.9900
C3T C4T 1.5130(18)
C3T H3C 0.9900
C3T H3D 0.9900
C4T H4C 0.9900
C4T H4D 0.9900

loop_
_geom_torsion_atom_site_label_1
_geom_torsion_atom_site_label_2
_geom_torsion_atom_site_label_3
_geom_torsion_atom_site_label_4
_geom_torsion
C12 B1 C1 C2 -145.03(10)
C1A B1 C1 C2 -21.30(14)
C13 B1 C1 C2 107.37(11)
C12 B1 C1 C6 47.54(11)
C1A B1 C1 C6 171.26(8)
C13 B1 C1 C6 -60.07(10)
C6 C1 C2 C3 -2.29(16)
B1 C1 C2 C3 -169.29(11)
C1 C2 C3 C4 2.15(19)
C2 C3 C4 C5 -0.13(19)
C3 C4 C5 C6 -1.72(18)
C4 C5 C6 C1 1.55(16)
C4 C5 C6 B2 168.31(10)
C2 C1 C6 C5 0.43(14)
B1 C1 C6 C5 168.93(9)
C2 C1 C6 B2 -168.02(9)
B1 C1 C6 B2 0.49(12)
C5 C6 B2 C7 145.40(10)
C1 C6 B2 C7 -47.33(11)
C5 C6 B2 C1B 15.65(13)
C1 C6 B2 C1B -177.08(8)
C5 C6 B2 C14 -106.36(11)
C1 C6 B2 C14 60.91(10)
C6 B2 C7 C8 -146.96(9)
C1B B2 C7 C8 -21.81(14)
C14 B2 C7 C8 105.08(10)
C6 B2 C7 C12 45.88(11)
C1B B2 C7 C12 171.03(8)
C14 B2 C7 C12 -62.08(10)
C12 C7 C8 C9 -4.61(15)
B2 C7 C8 C9 -171.40(9)
C7 C8 C9 C10 2.87(16)
C8 C9 C10 C11 0.99(16)
C9 C10 C11 C12 -3.04(16)
C10 C11 C12 C7 1.25(15)
C10 C11 C12 B1 168.38(9)
C8 C7 C12 C11 2.49(13)
B2 C7 C12 C11 170.74(8)
C8 C7 C12 B1 -166.36(8)
B2 C7 C12 B1 1.89(11)
C1 B1 C12 C11 143.33(9)
C1A B1 C12 C11 13.91(13)
C13 B1 C12 C11 -107.32(10)
C1 B1 C12 C7 -48.97(11)
C1A B1 C12 C7 -178.39(8)
C13 B1 C12 C7 60.38(9)
C1 B1 C13 C14 54.98(10)
C12 B1 C13 C14 -61.97(9)
C1A B1 C13 C14 -175.86(8)
B1 C13 C14 B2 4.52(11)
C7 B2 C14 C13 55.62(9)
C6 B2 C14 C13 -61.27(9)
C1B B2 C14 C13 -177.25(8)
C1 B1 C1A N5A 145.47(9)
C12 B1 C1A N5A -87.32(11)
C13 B1 C1A N5A 23.26(13)
C1 B1 C1A N2A -54.74(13)
C12 B1 C1A N2A 72.48(11)
C13 B1 C1A N2A -176.94(9)
N5A C1A N2A C3A 2.79(10)
B1 C1A N2A C3A -160.39(9)
N5A C1A N2A C6A -161.22(9)
B1 C1A N2A C6A 35.60(15)
C1A N2A C3A C4A -2.06(11)
C6A N2A C3A C4A 163.68(9)
N2A C3A C4A N5A 0.42(11)
N2A C1A N5A C4A -2.52(10)
B1 C1A N5A C4A 161.23(9)
N2A C1A N5A C18A 169.41(9)
B1 C1A N5A C18A -26.84(15)
C3A C4A N5A C1A 1.36(11)
C3A C4A N5A C18A -171.27(9)
C1A N2A C6A C7A -94.85(12)
C3A N2A C6A C7A 102.25(11)
C1A N2A C6A C11A 90.44(12)
C3A N2A C6A C11A -72.46(12)
C11A C6A C7A C8A -5.10(15)
N2A C6A C7A C8A -179.50(9)
C11A C6A C7A C12A 170.65(9)
N2A C6A C7A C12A -3.76(15)
C6A C7A C8A C9A 1.85(16)
C12A C7A C8A C9A -174.09(10)
C7A C8A C9A C10A 1.75(18)
C8A C9A C10A C11A -2.27(18)
C9A C10A C11A C6A -0.82(16)
C9A C10A C11A C15A 175.95(11)
C7A C6A C11A C10A 4.60(15)
N2A C6A C11A C10A 179.23(9)
C7A C6A C11A C15A -172.02(10)
N2A C6A C11A C15A 2.60(14)
C6A C7A C12A C13A 125.46(11)
C8A C7A C12A C13A -58.85(13)
C6A C7A C12A C14A -110.41(11)
C8A C7A C12A C14A 65.28(12)
C10A C11A C15A C16A -76.72(12)
C6A C11A C15A C16A 99.85(12)
C10A C11A C15A C17A 45.82(14)
C6A C11A C15A C17A -137.61(11)
C1A N5A C18A C23A 116.80(11)
C4A N5A C18A C23A -71.94(12)
C1A N5A C18A C19A -67.23(13)
C4A N5A C18A C19A 104.03(11)
C23A C18A C19A C20A -0.01(15)
N5A C18A C19A C20A -175.82(9)
C23A C18A C19A C24A 177.83(9)
N5A C18A C19A C24A 2.02(14)
C18A C19A C20A C21A -0.22(17)
C24A C19A C20A C21A -178.13(11)
C19A C20A C21A C22A 0.33(19)
C20A C21A C22A C23A -0.22(19)
C21A C22A C23A C18A -0.01(17)
C21A C22A C23A C27A -178.21(11)
C19A C18A C23A C22A 0.12(15)
N5A C18A C23A C22A 175.91(9)
C19A C18A C23A C27A 178.24(10)
N5A C18A C23A C27A -5.97(15)
C20A C19A C24A C26A 84.45(13)
C18A C19A C24A C26A -93.34(12)
C20A C19A C24A C25A -39.14(14)
C18A C19A C24A C25A 143.07(11)
C22A C23A C27A C29A 60.80(14)
C18A C23A C27A C29A -117.29(12)
C22A C23A C27A C28A -63.17(15)
C18A C23A C27A C28A 118.75(13)
C7 B2 C1B N2B 141.93(9)
C6 B2 C1B N2B -90.07(11)
C14 B2 C1B N2B 22.41(13)
C7 B2 C1B N5B -54.11(13)
C6 B2 C1B N5B 73.89(11)
C14 B2 C1B N5B -173.63(9)
N5B C1B N2B C3B -1.83(10)
B2 C1B N2B C3B 165.36(9)
N5B C1B N2B C6B 167.54(9)
B2 C1B N2B C6B -25.27(15)
C1B N2B C3B C4B 0.94(12)
C6B N2B C3B C4B -169.33(9)
N2B C3B C4B N5B 0.38(11)
N2B C1B N5B C4B 2.07(10)
B2 C1B N5B C4B -164.62(9)
N2B C1B N5B C18B -167.03(9)
B2 C1B N5B C18B 26.28(15)
C3B C4B N5B C1B -1.58(11)
C3B C4B N5B C18B 168.49(9)
C1B N2B C6B C7B 110.86(11)
C3B N2B C6B C7B -80.61(12)
C1B N2B C6B C11B -72.45(13)
C3B N2B C6B C11B 96.08(11)
C11B C6B C7B C8B -0.02(15)
N2B C6B C7B C8B 176.46(9)
C11B C6B C7B C12B 178.56(10)
N2B C6B C7B C12B -4.95(15)
C6B C7B C8B C9B 0.28(17)
C12B C7B C8B C9B -178.36(11)
C7B C8B C9B C10B -0.08(19)
C8B C9B C10B C11B -0.40(19)
C9B C10B C11B C6B 0.63(17)
C9B C10B C11B C15B -178.57(11)
C7B C6B C11B C10B -0.42(15)
N2B C6B C11B C10B -176.96(9)
C7B C6B C11B C15B 178.76(10)
N2B C6B C11B C15B 2.23(14)
C6B C7B C12B C13B 115.73(13)
C8B C7B C12B C13B -65.72(16)
C6B C7B C12B C14B -120.34(12)
C8B C7B C12B C14B 58.20(15)
C10B C11B C15B C17B 83.55(14)
C6B C11B C15B C17B -95.60(13)
C10B C11B C15B C16B -41.19(15)
C6B C11B C15B C16B 139.66(12)
C1B N5B C18B C23B -94.93(12)
C4B N5B C18B C23B 96.84(11)
C1B N5B C18B C19B 89.60(12)
C4B N5B C18B C19B -78.63(12)
C23B C18B C19B C20B 8.57(14)
N5B C18B C19B C20B -176.10(9)
C23B C18B C19B C24B -166.43(9)
N5B C18B C19B C24B 8.89(14)
C18B C19B C20B C21B -2.96(15)
C24B C19B C20B C21B 172.20(10)
C19B C20B C21B C22B -3.03(17)
C20B C21B C22B C23B 3.85(17)
C21B C22B C23B C18B 1.43(16)
C21B C22B C23B C27B -171.78(10)
C19B C18B C23B C22B -7.80(15)
N5B C18B C23B C22B 176.96(9)
C19B C18B C23B C27B 165.21(10)
N5B C18B C23B C27B -10.02(14)
C20B C19B C24B C25B 42.75(13)
C18B C19B C24B C25B -142.37(10)
C20B C19B C24B C26B -79.29(12)
C18B C19B C24B C26B 95.59(11)
C22B C23B C27B C29B -52.55(14)
C18B C23B C27B C29B 134.64(11)
C22B C23B C27B C28B 71.64(14)
C18B C23B C27B C28B -101.17(13)
C4T O1T C1T C2T 9.07(16)
O1T C1T C2T C3T -27.10(16)
C1T C2T C3T C4T 33.67(15)
C1T O1T C4T C3T 12.94(15)
C2T C3T C4T O1T -29.36(14)
